data_4113762
loop_
_publ_author_name
'Catherine Bergquist'
'Tauqir Fillebeen'
'Melissa M. Morlok'
'Gerard Parkin'

_publ_section_title
;
 Protonation and Reactivity towards Carbon Dioxide of the Mononuclear
 Tetrahedral Zinc and Cobalt Hydroxide Complexes, [TpBut,Me]ZnOH and
 [TpBut,Me]CoOH: Comparison of the Reactivity of the Metal Hydroxide
 Function in Synthetic Analogues of Carbonic Anhydrase
;
_journal_name_full 'Journal of the American Chemical Society'
_journal_page_first 6189
_journal_page_last 6199
_journal_paper_doi 10.1021/ja034711j
_journal_volume 125
_journal_year 2003
_chemical_formula_sum 'C45 H46 B2 F15 N6 O2 Zn'
_chemical_formula_weight 1074.87
_chemical_name_systematic
; 
 ? 
;
_space_group_IT_number 14
_symmetry_cell_setting monoclinic
_symmetry_space_group_name_Hall '-P 2yn'
_symmetry_space_group_name_H-M 'P 1 21/n 1'
_atom_sites_solution_hydrogens geom
_atom_sites_solution_primary direct
_atom_sites_solution_secondary difmap
_audit_creation_method SHELXL-97
_cell_angle_alpha 90.00
_cell_angle_beta 94.4760(10)
_cell_angle_gamma 90.00
_cell_formula_units_Z 4
_cell_length_a 9.8138(7)
_cell_length_b 33.873(3)
_cell_length_c 14.7045(11)
_cell_measurement_temperature 203(2)
_cell_volume 4873.2(7)
_computing_cell_refinement 'Bruker SMART'
_computing_data_collection 'Bruker SMART'
_computing_data_reduction 'Bruker SHELXTL'
_computing_molecular_graphics 'Bruker SHELXTL'
_computing_publication_material 'Bruker SHELXTL'
_computing_structure_refinement 'SHELXL-97 (Sheldrick, 1997)'
_computing_structure_solution 'SHELXS-97 (Sheldrick, 1990)'
_diffrn_ambient_temperature 203(2)
_diffrn_measured_fraction_theta_full 0.931
_diffrn_measured_fraction_theta_max 0.931
_diffrn_measurement_device_type 'CCD area detector'
_diffrn_measurement_method 'phi and omega scans'
_diffrn_radiation_monochromator graphite
_diffrn_radiation_source 'fine-focus sealed tube'
_diffrn_radiation_type MoK\a
_diffrn_radiation_wavelength 0.71073
_diffrn_reflns_av_R_equivalents 0.0483
_diffrn_reflns_av_sigmaI/netI 0.0541
_diffrn_reflns_limit_h_max 12
_diffrn_reflns_limit_h_min -13
_diffrn_reflns_limit_k_max 36
_diffrn_reflns_limit_k_min -43
_diffrn_reflns_limit_l_max 19
_diffrn_reflns_limit_l_min -19
_diffrn_reflns_number 36489
_diffrn_reflns_theta_full 28.29
_diffrn_reflns_theta_max 28.29
_diffrn_reflns_theta_min 1.51
_exptl_absorpt_coefficient_mu 0.605
_exptl_absorpt_correction_T_max 0.9704
_exptl_absorpt_correction_T_min 0.8393
_exptl_absorpt_correction_type none
_exptl_crystal_density_diffrn 1.465
_exptl_crystal_F_000 2196
_exptl_crystal_size_max 0.30
_exptl_crystal_size_mid 0.10
_exptl_crystal_size_min 0.05
_refine_diff_density_max 0.401
_refine_diff_density_min -0.460
_refine_diff_density_rms 0.057
_refine_ls_extinction_coef 0.00004(15)
_refine_ls_extinction_expression Fc^*^=kFc[1+0.001xFc^2^\l^3^/sin(2\q)]^-1/4^
_refine_ls_extinction_method SHELXL
_refine_ls_goodness_of_fit_ref 1.032
_refine_ls_hydrogen_treatment mixed
_refine_ls_matrix_type full
_refine_ls_number_parameters 669
_refine_ls_number_reflns 11269
_refine_ls_number_restraints 0
_refine_ls_restrained_S_all 1.032
_refine_ls_R_factor_all 0.0862
_refine_ls_R_factor_gt 0.0499
_refine_ls_shift/su_max 0.001
_refine_ls_shift/su_mean 0.000
_refine_ls_structure_factor_coef Fsqd
_refine_ls_weighting_details 'calc w=1/[\s^2^(Fo^2^)+(0.0494P)^2^+1.7873P] where P=(Fo^2^+2Fc^2^)/3'
_refine_ls_weighting_scheme calc
_refine_ls_wR_factor_gt 0.1015
_refine_ls_wR_factor_ref 0.1141
_reflns_number_gt 7747
_reflns_number_total 11269
_reflns_threshold_expression >2sigma(I)
_cod_data_source_file ja034711jsi20030217_102518.cif
_cod_data_source_block z3s10
_cod_original_cell_volume 4873.3(6)
_cod_database_code 4113762

loop_
_symmetry_equiv_pos_as_xyz
'x, y, z'
'-x+1/2, y+1/2, -z+1/2'
'-x, -y, -z'
'x-1/2, -y-1/2, z-1/2'

loop_
_atom_site_label
_atom_site_type_symbol
_atom_site_fract_x
_atom_site_fract_y
_atom_site_fract_z
_atom_site_U_iso_or_equiv
_atom_site_adp_type
_atom_site_occupancy
_atom_site_symmetry_multiplicity
_atom_site_calc_flag
_atom_site_refinement_flags
Zn Zn 0.13055(3) 0.880573(8) 0.225176(18) 0.02676(9) Uani 1 1 d .
O1 O 0.1950(2) 0.89860(7) 0.34595(12) 0.0365(4) Uani 1 1 d .
N11 N 0.1796(2) 0.85452(7) 0.05067(13) 0.0330(5) Uani 1 1 d .
N12 N 0.2578(2) 0.86357(6) 0.13068(13) 0.0313(5) Uani 1 1 d .
N21 N -0.0247(2) 0.82552(6) 0.12116(13) 0.0308(5) Uani 1 1 d .
N22 N 0.0080(2) 0.83311(6) 0.21261(13) 0.0291(4) Uani 1 1 d .
N31 N -0.0317(2) 0.89566(6) 0.06333(13) 0.0305(5) Uani 1 1 d .
N32 N 0.0113(2) 0.91619(6) 0.14197(13) 0.0302(5) Uani 1 1 d .
C11 C 0.2637(3) 0.84602(9) -0.01503(19) 0.0439(7) Uani 1 1 d .
C12 C 0.3964(3) 0.84954(9) 0.0222(2) 0.0467(7) Uani 1 1 d .
H12A H 0.4762 0.8455 -0.0080 0.056 Uiso 1 1 calc R
C13 C 0.3893(3) 0.86021(8) 0.11326(18) 0.0347(6) Uani 1 1 d .
C14 C 0.2115(4) 0.83549(12) -0.1106(2) 0.0661(10) Uani 1 1 d .
H14A H 0.1611 0.8109 -0.1100 0.099 Uiso 1 1 calc R
H14B H 0.2879 0.8325 -0.1481 0.099 Uiso 1 1 calc R
H14C H 0.1516 0.8563 -0.1355 0.099 Uiso 1 1 calc R
C15 C 0.5056(3) 0.86518(9) 0.18632(18) 0.0376(6) Uani 1 1 d .
C16 C 0.6425(3) 0.86325(13) 0.1430(2) 0.0656(10) Uani 1 1 d .
H16A H 0.6531 0.8374 0.1162 0.098 Uiso 1 1 calc R
H16B H 0.7165 0.8679 0.1894 0.098 Uiso 1 1 calc R
H16C H 0.6444 0.8833 0.0960 0.098 Uiso 1 1 calc R
C17 C 0.4964(3) 0.83158(10) 0.2555(2) 0.0550(8) Uani 1 1 d .
H17A H 0.4080 0.8324 0.2807 0.082 Uiso 1 1 calc R
H17B H 0.5680 0.8347 0.3043 0.082 Uiso 1 1 calc R
H17C H 0.5072 0.8064 0.2253 0.082 Uiso 1 1 calc R
C18 C 0.4971(3) 0.90504(10) 0.2341(2) 0.0519(8) Uani 1 1 d .
H18A H 0.5034 0.9261 0.1899 0.078 Uiso 1 1 calc R
H18B H 0.5718 0.9074 0.2810 0.078 Uiso 1 1 calc R
H18C H 0.4107 0.9070 0.2616 0.078 Uiso 1 1 calc R
C21 C -0.1031(3) 0.79298(8) 0.11290(19) 0.0373(6) Uani 1 1 d .
C22 C -0.1217(3) 0.77903(8) 0.19897(19) 0.0391(6) Uani 1 1 d .
H22A H -0.1719 0.7566 0.2137 0.047 Uiso 1 1 calc R
C23 C -0.0518(2) 0.80459(7) 0.25973(17) 0.0300(5) Uani 1 1 d .
C24 C -0.1599(4) 0.77718(9) 0.0222(2) 0.0567(9) Uani 1 1 d .
H24A H -0.2248 0.7959 -0.0061 0.085 Uiso 1 1 calc R
H24B H -0.2056 0.7522 0.0312 0.085 Uiso 1 1 calc R
H24C H -0.0860 0.7732 -0.0169 0.085 Uiso 1 1 calc R
C25 C -0.0397(3) 0.80342(8) 0.36324(18) 0.0374(6) Uani 1 1 d .
C26 C -0.0968(3) 0.84160(10) 0.4009(2) 0.0530(8) Uani 1 1 d .
H26A H -0.0393 0.8636 0.3862 0.080 Uiso 1 1 calc R
H26B H -0.0985 0.8395 0.4666 0.080 Uiso 1 1 calc R
H26C H -0.1889 0.8459 0.3737 0.080 Uiso 1 1 calc R
C27 C 0.1092(3) 0.79820(9) 0.39875(19) 0.0449(7) Uani 1 1 d .
H27A H 0.1429 0.7732 0.3775 0.067 Uiso 1 1 calc R
H27B H 0.1162 0.7985 0.4649 0.067 Uiso 1 1 calc R
H27C H 0.1633 0.8196 0.3764 0.067 Uiso 1 1 calc R
C28 C -0.1220(4) 0.76798(12) 0.3946(2) 0.0710(11) Uani 1 1 d .
H28A H -0.2177 0.7713 0.3741 0.107 Uiso 1 1 calc R
H28B H -0.1126 0.7664 0.4607 0.107 Uiso 1 1 calc R
H28C H -0.0878 0.7439 0.3690 0.107 Uiso 1 1 calc R
C31 C -0.1182(3) 0.91834(8) 0.01040(18) 0.0359(6) Uani 1 1 d .
C32 C -0.1318(3) 0.95370(8) 0.05415(19) 0.0405(6) Uani 1 1 d .
H32A H -0.1862 0.9752 0.0331 0.049 Uiso 1 1 calc R
C33 C -0.0497(2) 0.95175(8) 0.13555(17) 0.0320(6) Uani 1 1 d .
C34 C -0.1842(3) 0.90468(9) -0.0792(2) 0.0519(8) Uani 1 1 d .
H34A H -0.1148 0.9008 -0.1218 0.078 Uiso 1 1 calc R
H34B H -0.2490 0.9244 -0.1031 0.078 Uiso 1 1 calc R
H34C H -0.2317 0.8800 -0.0707 0.078 Uiso 1 1 calc R
C35 C -0.0257(3) 0.98286(8) 0.20886(19) 0.0382(6) Uani 1 1 d .
C36 C -0.0784(3) 0.96794(10) 0.2979(2) 0.0536(8) Uani 1 1 d .
H36A H -0.0579 0.9872 0.3458 0.080 Uiso 1 1 calc R
H36B H -0.0342 0.9431 0.3150 0.080 Uiso 1 1 calc R
H36C H -0.1765 0.9640 0.2895 0.080 Uiso 1 1 calc R
C37 C -0.1027(4) 1.02069(9) 0.1793(2) 0.0566(9) Uani 1 1 d .
H37A H -0.0723 1.0297 0.1217 0.085 Uiso 1 1 calc R
H37B H -0.0845 1.0409 0.2254 0.085 Uiso 1 1 calc R
H37C H -0.2001 1.0153 0.1723 0.085 Uiso 1 1 calc R
C38 C 0.1264(3) 0.99230(9) 0.2212(2) 0.0472(7) Uani 1 1 d .
H38A H 0.1563 1.0027 0.1647 0.071 Uiso 1 1 calc R
H38B H 0.1770 0.9684 0.2377 0.071 Uiso 1 1 calc R
H38C H 0.1426 1.0118 0.2693 0.071 Uiso 1 1 calc R
B1 B 0.0225(3) 0.85370(9) 0.04672(19) 0.0323(6) Uani 1 1 d .
H1A H -0.019(3) 0.8439(8) -0.0200(19) 0.039(7) Uiso 1 1 d .
B2 B 0.3843(3) 0.87216(8) 0.56058(19) 0.0289(6) Uani 1 1 d .
O2 O 0.3567(2) 0.86570(6) 0.45978(12) 0.0370(4) Uani 1 1 d .
H1 H 0.191(4) 0.9212(12) 0.356(3) 0.078(14) Uiso 1 1 d .
H2 H 0.420(4) 0.8579(12) 0.436(3) 0.082(14) Uiso 1 1 d .
H3 H 0.265(4) 0.8841(11) 0.396(3) 0.076(11) Uiso 1 1 d .
C41 C 0.4675(2) 0.91458(8) 0.57667(17) 0.0319(6) Uani 1 1 d .
C42 C 0.4418(3) 0.94391(8) 0.63813(19) 0.0410(7) Uani 1 1 d .
C43 C 0.5109(4) 0.97959(9) 0.6439(2) 0.0540(9) Uani 1 1 d .
C44 C 0.6100(4) 0.98722(11) 0.5867(3) 0.0643(11) Uani 1 1 d .
C45 C 0.6417(3) 0.95924(12) 0.5254(2) 0.0577(10) Uani 1 1 d .
C46 C 0.5731(3) 0.92366(9) 0.52325(19) 0.0429(7) Uani 1 1 d .
C51 C 0.4871(2) 0.83825(8) 0.60840(18) 0.0330(6) Uani 1 1 d .
C52 C 0.5230(3) 0.83940(9) 0.7016(2) 0.0412(7) Uani 1 1 d .
C53 C 0.6109(3) 0.81316(10) 0.7469(2) 0.0526(9) Uani 1 1 d .
C54 C 0.6687(3) 0.78372(11) 0.7000(3) 0.0574(9) Uani 1 1 d .
C55 C 0.6378(3) 0.78071(10) 0.6079(3) 0.0556(9) Uani 1 1 d .
C56 C 0.5502(3) 0.80785(9) 0.5649(2) 0.0438(7) Uani 1 1 d .
C61 C 0.2303(2) 0.87244(7) 0.59826(16) 0.0291(5) Uani 1 1 d .
C62 C 0.1416(3) 0.90377(8) 0.57978(18) 0.0338(6) Uani 1 1 d .
C63 C 0.0113(3) 0.90628(9) 0.6079(2) 0.0418(7) Uani 1 1 d .
C64 C -0.0397(3) 0.87491(10) 0.6551(2) 0.0453(7) Uani 1 1 d .
C65 C 0.0399(3) 0.84269(9) 0.67126(19) 0.0426(7) Uani 1 1 d .
C66 C 0.1714(3) 0.84174(8) 0.64367(17) 0.0336(6) Uani 1 1 d .
F42 F 0.34490(18) 0.93937(5) 0.69768(11) 0.0510(4) Uani 1 1 d .
F43 F 0.4759(3) 1.00749(6) 0.70329(15) 0.0837(7) Uani 1 1 d .
F44 F 0.6730(3) 1.02259(7) 0.58973(16) 0.0978(9) Uani 1 1 d .
F45 F 0.7373(2) 0.96646(8) 0.46733(15) 0.0860(8) Uani 1 1 d .
F46 F 0.61385(17) 0.89633(6) 0.46321(12) 0.0577(5) Uani 1 1 d .
F52 F 0.4677(2) 0.86760(5) 0.75252(11) 0.0588(5) Uani 1 1 d .
F53 F 0.6391(2) 0.81666(7) 0.83876(14) 0.0841(7) Uani 1 1 d .
F54 F 0.7554(2) 0.75770(7) 0.74328(18) 0.0900(8) Uani 1 1 d .
F55 F 0.6901(3) 0.75119(7) 0.56017(17) 0.0910(8) Uani 1 1 d .
F56 F 0.5268(2) 0.80302(5) 0.47285(12) 0.0652(6) Uani 1 1 d .
F62 F 0.18249(16) 0.93503(5) 0.53123(11) 0.0439(4) Uani 1 1 d .
F63 F -0.06646(18) 0.93827(6) 0.58970(14) 0.0658(5) Uani 1 1 d .
F64 F -0.16824(17) 0.87667(7) 0.68121(15) 0.0717(6) Uani 1 1 d .
F65 F -0.00952(19) 0.81130(6) 0.71486(14) 0.0672(6) Uani 1 1 d .
F66 F 0.24208(17) 0.80829(5) 0.66345(12) 0.0489(4) Uani 1 1 d .
C01 C 0.4709(9) 0.9696(3) 0.9400(6) 0.132(3) Uani 1 1 d .
H01A H 0.4510 0.9492 0.8977 0.159 Uiso 1 1 calc R
C02 C 0.5570(7) 1.0002(3) 0.9207(4) 0.120(3) Uani 1 1 d .
H02A H 0.5980 0.9999 0.8650 0.144 Uiso 1 1 calc R
C03 C 0.5844(7) 1.0303(3) 0.9783(8) 0.134(3) Uani 1 1 d .
H03A H 0.6412 1.0511 0.9623 0.160 Uiso 1 1 calc R

loop_
_atom_site_aniso_label
_atom_site_aniso_U_11
_atom_site_aniso_U_22
_atom_site_aniso_U_33
_atom_site_aniso_U_23
_atom_site_aniso_U_13
_atom_site_aniso_U_12
Zn 0.02596(14) 0.03331(16) 0.02029(14) -0.00331(12) -0.00272(10) 0.00094(12)
O1 0.0418(11) 0.0402(12) 0.0257(10) -0.0050(9) -0.0086(8) 0.0030(9)
N11 0.0338(11) 0.0436(13) 0.0211(11) -0.0056(9) -0.0011(9) 0.0060(10)
N12 0.0294(10) 0.0419(12) 0.0221(11) -0.0025(9) -0.0014(8) 0.0029(9)
N21 0.0349(11) 0.0321(12) 0.0237(11) -0.0075(9) -0.0078(9) 0.0032(9)
N22 0.0293(10) 0.0354(12) 0.0215(10) -0.0056(9) -0.0051(8) -0.0002(9)
N31 0.0346(11) 0.0334(11) 0.0224(10) -0.0026(9) -0.0046(9) 0.0007(9)
N32 0.0310(11) 0.0357(12) 0.0231(11) -0.0035(9) -0.0022(9) 0.0045(9)
C11 0.0475(16) 0.0576(19) 0.0272(14) -0.0074(13) 0.0076(13) 0.0073(14)
C12 0.0412(16) 0.066(2) 0.0347(16) -0.0015(14) 0.0111(13) 0.0106(14)
C13 0.0325(13) 0.0413(15) 0.0306(14) 0.0024(11) 0.0041(11) 0.0066(11)
C14 0.067(2) 0.103(3) 0.0292(17) -0.0148(18) 0.0083(16) 0.010(2)
C15 0.0254(12) 0.0548(17) 0.0329(14) 0.0064(12) 0.0034(11) 0.0045(12)
C16 0.0317(16) 0.111(3) 0.055(2) 0.002(2) 0.0074(15) 0.0068(18)
C17 0.0518(19) 0.065(2) 0.0462(19) 0.0127(16) -0.0092(15) 0.0033(16)
C18 0.0434(17) 0.062(2) 0.0490(19) -0.0062(15) -0.0066(14) -0.0044(15)
C21 0.0411(15) 0.0322(14) 0.0361(15) -0.0081(11) -0.0130(12) 0.0013(11)
C22 0.0426(15) 0.0307(14) 0.0424(17) -0.0004(12) -0.0073(13) -0.0065(11)
C23 0.0268(12) 0.0321(14) 0.0306(13) -0.0020(11) -0.0019(10) 0.0005(10)
C24 0.081(2) 0.0445(18) 0.0408(18) -0.0107(14) -0.0203(17) -0.0117(16)
C25 0.0381(14) 0.0432(16) 0.0307(14) 0.0013(12) 0.0012(11) -0.0080(12)
C26 0.0528(18) 0.071(2) 0.0351(17) -0.0114(15) 0.0044(14) 0.0103(16)
C27 0.0508(17) 0.0507(18) 0.0312(15) 0.0030(13) -0.0093(13) 0.0065(14)
C28 0.090(3) 0.081(3) 0.043(2) 0.0079(18) 0.0090(19) -0.039(2)
C31 0.0365(14) 0.0402(15) 0.0297(14) 0.0035(11) -0.0064(11) 0.0001(11)
C32 0.0413(15) 0.0409(16) 0.0374(15) 0.0052(12) -0.0081(12) 0.0077(12)
C33 0.0283(12) 0.0355(14) 0.0320(14) 0.0000(11) 0.0003(10) 0.0047(10)
C34 0.0602(19) 0.055(2) 0.0358(16) 0.0026(14) -0.0227(14) 0.0056(15)
C35 0.0395(14) 0.0395(16) 0.0351(15) -0.0049(12) -0.0001(12) 0.0093(12)
C36 0.060(2) 0.061(2) 0.0411(18) -0.0122(15) 0.0117(15) 0.0037(16)
C37 0.062(2) 0.0463(19) 0.060(2) -0.0134(16) -0.0086(16) 0.0173(15)
C38 0.0487(16) 0.0416(16) 0.0497(18) -0.0079(14) -0.0060(14) 0.0009(14)
B1 0.0357(15) 0.0382(17) 0.0216(14) -0.0060(12) -0.0063(12) 0.0038(12)
B2 0.0283(13) 0.0361(17) 0.0221(13) 0.0003(11) 0.0005(11) 0.0004(11)
O2 0.0345(10) 0.0541(12) 0.0218(9) -0.0033(8) -0.0019(8) 0.0056(9)
C41 0.0300(13) 0.0382(15) 0.0264(13) 0.0073(11) -0.0056(10) -0.0035(11)
C42 0.0454(16) 0.0426(17) 0.0331(15) 0.0030(12) -0.0093(13) -0.0082(13)
C43 0.071(2) 0.0398(18) 0.0459(18) 0.0053(14) -0.0274(17) -0.0129(15)
C44 0.071(2) 0.056(2) 0.059(2) 0.0298(18) -0.0374(19) -0.0340(18)
C45 0.0372(16) 0.086(3) 0.0471(19) 0.0386(19) -0.0130(14) -0.0260(17)
C46 0.0355(14) 0.061(2) 0.0309(15) 0.0121(13) -0.0073(12) -0.0043(13)
C51 0.0279(12) 0.0383(15) 0.0324(14) 0.0065(11) 0.0007(11) -0.0015(11)
C52 0.0375(14) 0.0476(17) 0.0370(16) 0.0063(13) -0.0071(12) -0.0084(12)
C53 0.0467(18) 0.059(2) 0.0478(19) 0.0235(16) -0.0209(15) -0.0143(15)
C54 0.0315(15) 0.063(2) 0.077(3) 0.0413(19) -0.0006(15) 0.0044(14)
C55 0.0416(17) 0.053(2) 0.076(3) 0.0259(17) 0.0265(17) 0.0142(14)
C56 0.0434(16) 0.0506(18) 0.0388(16) 0.0142(13) 0.0127(13) 0.0071(13)
C61 0.0276(12) 0.0375(15) 0.0215(12) -0.0036(10) -0.0021(9) -0.0023(10)
C62 0.0357(14) 0.0356(15) 0.0294(14) -0.0003(11) -0.0020(11) -0.0013(11)
C63 0.0311(14) 0.0504(18) 0.0426(17) -0.0083(13) -0.0056(12) 0.0069(12)
C64 0.0251(13) 0.073(2) 0.0377(16) -0.0107(15) 0.0038(11) -0.0050(14)
C65 0.0386(15) 0.0577(19) 0.0316(15) 0.0038(13) 0.0029(12) -0.0155(14)
C66 0.0353(13) 0.0363(15) 0.0282(13) 0.0002(11) -0.0033(11) -0.0034(11)
F42 0.0590(11) 0.0537(11) 0.0405(10) -0.0148(8) 0.0049(8) -0.0043(8)
F43 0.131(2) 0.0448(11) 0.0696(14) -0.0128(10) -0.0311(14) -0.0132(12)
F44 0.1142(18) 0.0780(15) 0.0912(16) 0.0445(13) -0.0569(14) -0.0651(14)
F45 0.0492(11) 0.135(2) 0.0721(14) 0.0538(14) -0.0074(10) -0.0379(12)
F46 0.0383(9) 0.0911(14) 0.0453(10) 0.0095(10) 0.0126(8) 0.0033(9)
F52 0.0876(14) 0.0584(11) 0.0279(9) -0.0012(8) -0.0119(9) -0.0001(10)
F53 0.0981(16) 0.0886(16) 0.0576(13) 0.0278(11) -0.0448(12) -0.0127(13)
F54 0.0492(11) 0.0956(17) 0.124(2) 0.0718(15) 0.0013(12) 0.0190(11)
F55 0.1015(17) 0.0757(15) 0.1037(18) 0.0387(13) 0.0594(15) 0.0492(13)
F56 0.0968(15) 0.0580(12) 0.0440(11) 0.0054(9) 0.0259(10) 0.0300(11)
F62 0.0428(9) 0.0402(9) 0.0480(10) 0.0098(7) -0.0020(7) 0.0024(7)
F63 0.0411(10) 0.0695(13) 0.0857(15) -0.0048(11) -0.0018(9) 0.0206(9)
F64 0.0310(9) 0.1090(17) 0.0770(14) -0.0058(12) 0.0158(9) -0.0045(10)
F65 0.0527(11) 0.0840(14) 0.0655(13) 0.0221(11) 0.0082(9) -0.0280(10)
F66 0.0474(10) 0.0397(10) 0.0592(11) 0.0140(8) 0.0025(8) -0.0012(7)
C01 0.109(5) 0.174(7) 0.108(6) 0.014(5) -0.030(4) 0.077(5)
C02 0.077(4) 0.214(8) 0.069(4) 0.059(5) 0.014(3) 0.055(5)
C03 0.100(5) 0.169(8) 0.126(6) 0.069(6) -0.029(5) 0.029(4)

loop_
_atom_type_symbol
_atom_type_description
_atom_type_scat_dispersion_real
_atom_type_scat_dispersion_imag
_atom_type_scat_source
C C 0.0033 0.0016 'International Tables Vol C Tables 4.2.6.8 and 6.1.1.4'
H H 0.0000 0.0000 'International Tables Vol C Tables 4.2.6.8 and 6.1.1.4'
B B 0.0013 0.0007 'International Tables Vol C Tables 4.2.6.8 and 6.1.1.4'
O O 0.0106 0.0060 'International Tables Vol C Tables 4.2.6.8 and 6.1.1.4'
F F 0.0171 0.0103 'International Tables Vol C Tables 4.2.6.8 and 6.1.1.4'
Zn Zn 0.2839 1.4301 'International Tables Vol C Tables 4.2.6.8 and 6.1.1.4'
N N 0.0061 0.0033 'International Tables Vol C Tables 4.2.6.8 and 6.1.1.4'

loop_
_geom_angle_atom_site_label_1
_geom_angle_atom_site_label_2
_geom_angle_atom_site_label_3
_geom_angle
_geom_angle_site_symmetry_1
_geom_angle_site_symmetry_3
O1 Zn N22 119.16(9) . .
O1 Zn N12 123.01(8) . .
N22 Zn N12 96.09(9) . .
O1 Zn N32 119.87(9) . .
N22 Zn N32 96.19(8) . .
N12 Zn N32 96.51(8) . .
H1 O1 H3 111(3) . .
H1 O1 Zn 118(3) . .
H3 O1 Zn 128.7(19) . .
H1 O1 O2 111(3) . .
H3 O1 O2 1(2) . .
Zn O1 O2 128.55(11) . .
C11 N11 N12 109.0(2) . .
C11 N11 B1 129.5(2) . .
N12 N11 B1 121.49(19) . .
C13 N12 N11 107.2(2) . .
C13 N12 Zn 144.18(18) . .
N11 N12 Zn 108.35(14) . .
C21 N21 N22 109.2(2) . .
C21 N21 B1 129.9(2) . .
N22 N21 B1 120.9(2) . .
C23 N22 N21 106.80(19) . .
C23 N22 Zn 143.85(17) . .
N21 N22 Zn 109.30(15) . .
C31 N31 N32 109.4(2) . .
C31 N31 B1 130.0(2) . .
N32 N31 B1 120.51(19) . .
C33 N32 N31 106.61(19) . .
C33 N32 Zn 144.02(17) . .
N31 N32 Zn 109.20(14) . .
N11 C11 C12 108.0(2) . .
N11 C11 C14 122.5(3) . .
C12 C11 C14 129.5(3) . .
C11 C12 C13 106.7(2) . .
N12 C13 C12 109.1(2) . .
N12 C13 C15 122.6(2) . .
C12 C13 C15 128.2(2) . .
C13 C15 C18 111.0(2) . .
C13 C15 C16 109.7(2) . .
C18 C15 C16 108.1(3) . .
C13 C15 C17 107.9(2) . .
C18 C15 C17 110.0(2) . .
C16 C15 C17 110.1(3) . .
N21 C21 C22 108.3(2) . .
N21 C21 C24 122.8(3) . .
C22 C21 C24 128.8(3) . .
C21 C22 C23 106.5(2) . .
N22 C23 C22 109.2(2) . .
N22 C23 C25 122.0(2) . .
C22 C23 C25 128.7(2) . .
C23 C25 C27 110.2(2) . .
C23 C25 C26 109.8(2) . .
C27 C25 C26 110.0(2) . .
C23 C25 C28 108.6(2) . .
C27 C25 C28 108.6(3) . .
C26 C25 C28 109.6(3) . .
N31 C31 C32 107.9(2) . .
N31 C31 C34 122.9(2) . .
C32 C31 C34 129.2(2) . .
C31 C32 C33 106.9(2) . .
N32 C33 C32 109.1(2) . .
N32 C33 C35 122.0(2) . .
C32 C33 C35 128.8(2) . .
C33 C35 C38 109.1(2) . .
C33 C35 C36 109.6(2) . .
C38 C35 C36 111.1(2) . .
C33 C35 C37 109.6(2) . .
C38 C35 C37 108.4(2) . .
C36 C35 C37 109.1(2) . .
N11 B1 N31 109.5(2) . .
N11 B1 N21 109.7(2) . .
N31 B1 N21 109.3(2) . .
O2 B2 C51 112.1(2) . .
O2 B2 C61 103.47(19) . .
C51 B2 C61 114.0(2) . .
O2 B2 C41 108.4(2) . .
C51 B2 C41 105.34(19) . .
C61 B2 C41 113.6(2) . .
H2 O2 H3 110(3) . .
H2 O2 B2 114(3) . .
H3 O2 B2 130.8(15) . .
H2 O2 O1 110(3) . .
H3 O2 O1 0.4(16) . .
B2 O2 O1 131.09(16) . .
C42 C41 C46 113.3(3) . .
C42 C41 B2 127.2(2) . .
C46 C41 B2 119.6(2) . .
F42 C42 C41 121.1(2) . .
F42 C42 C43 115.2(3) . .
C41 C42 C43 123.7(3) . .
F43 C43 C44 119.8(3) . .
F43 C43 C42 120.2(3) . .
C44 C43 C42 119.9(3) . .
F44 C44 C43 119.8(4) . .
F44 C44 C45 120.9(4) . .
C43 C44 C45 119.3(3) . .
F45 C45 C44 120.2(3) . .
F45 C45 C46 120.7(4) . .
C44 C45 C46 119.2(3) . .
F46 C46 C45 116.2(3) . .
F46 C46 C41 119.2(3) . .
C45 C46 C41 124.6(3) . .
C56 C51 C52 112.9(2) . .
C56 C51 B2 127.0(2) . .
C52 C51 B2 120.1(2) . .
F52 C52 C53 116.9(3) . .
F52 C52 C51 118.9(2) . .
C53 C52 C51 124.2(3) . .
C54 C53 F53 120.3(3) . .
C54 C53 C52 120.0(3) . .
F53 C53 C52 119.7(3) . .
F54 C54 C53 120.8(3) . .
F54 C54 C55 120.0(4) . .
C53 C54 C55 119.1(3) . .
F55 C55 C54 120.5(3) . .
F55 C55 C56 120.4(3) . .
C54 C55 C56 119.1(3) . .
F56 C56 C55 115.2(3) . .
F56 C56 C51 120.1(2) . .
C55 C56 C51 124.7(3) . .
C62 C61 C66 112.9(2) . .
C62 C61 B2 121.1(2) . .
C66 C61 B2 125.8(2) . .
F62 C62 C63 115.5(2) . .
F62 C62 C61 119.6(2) . .
C63 C62 C61 124.9(3) . .
F63 C63 C62 121.2(3) . .
F63 C63 C64 119.9(3) . .
C62 C63 C64 119.0(3) . .
F64 C64 C65 121.8(3) . .
F64 C64 C63 119.5(3) . .
C65 C64 C63 118.7(3) . .
F65 C65 C64 119.6(3) . .
F65 C65 C66 119.9(3) . .
C64 C65 C66 120.5(3) . .
F66 C66 C65 115.6(2) . .
F66 C66 C61 120.5(2) . .
C65 C66 C61 123.9(3) . .
C03 C01 C02 118.3(7) 3_677 .
C03 C02 C01 122.4(7) . .
C02 C03 C01 119.3(8) . 3_677

loop_
_geom_bond_atom_site_label_1
_geom_bond_atom_site_label_2
_geom_bond_distance
_geom_bond_site_symmetry_2
Zn O1 1.9368(18) .
Zn N22 2.007(2) .
Zn N12 2.023(2) .
Zn N32 2.025(2) .
O1 H1 0.78(4) .
O1 H3 1.09(4) .
O1 O2 2.480(3) .
N11 C11 1.350(3) .
N11 N12 1.388(3) .
N11 B1 1.539(4) .
N12 C13 1.340(3) .
N21 C21 1.344(3) .
N21 N22 1.382(3) .
N21 B1 1.550(4) .
N22 C23 1.350(3) .
N31 C31 1.346(3) .
N31 N32 1.387(3) .
N31 B1 1.544(4) .
N32 C33 1.345(3) .
C11 C12 1.377(4) .
C11 C14 1.501(4) .
C12 C13 1.394(4) .
C13 C15 1.515(4) .
C15 C18 1.527(4) .
C15 C16 1.532(4) .
C15 C17 1.534(4) .
C21 C22 1.376(4) .
C21 C24 1.503(4) .
C22 C23 1.387(3) .
C23 C25 1.518(4) .
C25 C27 1.523(4) .
C25 C26 1.530(4) .
C25 C28 1.538(4) .
C31 C32 1.371(4) .
C31 C34 1.496(4) .
C32 C33 1.391(4) .
C33 C35 1.513(4) .
C35 C38 1.524(4) .
C35 C36 1.531(4) .
C35 C37 1.533(4) .
B2 O2 1.502(3) .
B2 C51 1.650(4) .
B2 C61 1.650(4) .
B2 C41 1.660(4) .
O2 H2 0.78(4) .
O2 H3 1.39(4) .
C41 C42 1.379(4) .
C41 C46 1.384(4) .
C42 F42 1.351(3) .
C42 C43 1.385(4) .
C43 F43 1.349(4) .
C43 C44 1.360(5) .
C44 F44 1.347(4) .
C44 C45 1.361(5) .
C45 F45 1.339(4) .
C45 C46 1.380(4) .
C46 F46 1.361(4) .
C51 C56 1.384(4) .
C51 C52 1.389(4) .
C52 F52 1.353(3) .
C52 C53 1.374(4) .
C53 C54 1.361(5) .
C53 F53 1.363(4) .
C54 F54 1.349(3) .
C54 C55 1.369(5) .
C55 F55 1.346(4) .
C55 C56 1.378(4) .
C56 F56 1.364(3) .
C61 C62 1.386(4) .
C61 C66 1.386(4) .
C62 F62 1.355(3) .
C62 C63 1.377(4) .
C63 F63 1.340(3) .
C63 C64 1.384(4) .
C64 F64 1.348(3) .
C64 C65 1.353(4) .
C65 F65 1.351(3) .
C65 C66 1.382(4) .
C66 F66 1.348(3) .
C01 C03 1.356(9) 3_677
C01 C02 1.381(10) .
C02 C03 1.338(10) .
C03 C01 1.356(9) 3_677
